data_7117624
loop_
_publ_author_name
'Zou, Lin'
'Wang, Xiao-Ye'
'Zhang, Xiao-Xiao'
'Dai, Ya-Zhong'
'Wu, Yun-Dong'
'Wang, Jie-Yu'
'Pei, Jian'

_publ_section_title
;
 Toward electron-deficient pyrene derivatives: construction of pyrene
 tetracarboxylic diimide containing five-membered imide rings.
;
_journal_issue 63
_journal_name_full 'Chemical communications (Cambridge, England)'
_journal_page_first 12585
_journal_page_last 12588
_journal_paper_doi 10.1039/c5cc04860e
_journal_volume 51
_journal_year 2015
_chemical_formula_moiety 'C26 H20 N2 O4'
_chemical_formula_sum 'C26 H20 N2 O4'
_chemical_formula_weight 424.44
_chemical_name_common PyrDI
_chemical_name_systematic 'pyrene-1,2:6,7-tetracarboxylic diimides'
_space_group_crystal_system triclinic
_space_group_IT_number 2
_space_group_name_Hall '-P 1'
_space_group_name_H-M_alt 'P -1'
_symmetry_space_group_name_Hall '-P 1'
_symmetry_space_group_name_H-M 'P -1'
_atom_sites_solution_hydrogens geom
_atom_sites_solution_primary iterative
_atom_sites_solution_secondary difmap
_audit_creation_date 2013-01-07
_audit_creation_method
;
  Olex2 1.2
  (compiled Dec  5 2012 16:20:19, GUI svn.r4385)
;
_audit_update_record
;
2015-02-02 deposited with the CCDC.
2015-06-25 downloaded from the CCDC.
;
_cell_angle_alpha 80.826(5)
_cell_angle_beta 89.447(5)
_cell_angle_gamma 85.419(5)
_cell_formula_units_Z 2
_cell_length_a 7.3610(5)
_cell_length_b 8.3907(5)
_cell_length_c 16.3626(10)
_cell_measurement_reflns_used 2338
_cell_measurement_temperature 180.00(10)
_cell_measurement_theta_max 29.7400
_cell_measurement_theta_min 3.7560
_cell_volume 994.50(11)
_computing_cell_refinement
;
CrysAlisPro, Agilent Technologies,
Version 1.171.36.24 (release 03-12-2012 CrysAlis171 .NET)
(compiled Dec  3 2012,18:21:49)
;
_computing_data_collection
;
CrysAlisPro, Agilent Technologies,
Version 1.171.36.24 (release 03-12-2012 CrysAlis171 .NET)
(compiled Dec  3 2012,18:21:49)
;
_computing_data_reduction
;
CrysAlisPro, Agilent Technologies,
Version 1.171.36.24 (release 03-12-2012 CrysAlis171 .NET)
(compiled Dec  3 2012,18:21:49)
;
_computing_molecular_graphics
;
O. V. Dolomanov, L. J. Bourhis, R. J. Gildea, J. A. K. Howard and H. Puschmann,
OLEX2: a complete structure solution, refinement and analysis program.
J. Appl. Cryst. (2009). 42, 339-341.
;
_computing_publication_material
;
O. V. Dolomanov, L. J. Bourhis, R. J. Gildea, J. A. K. Howard and H. Puschmann,
OLEX2: a complete structure solution, refinement and analysis program.
J. Appl. Cryst. (2009). 42, 339-341.
;
_computing_structure_refinement
;
XL, G.M. Sheldrick, Acta Cryst.
(2008). A64, 112-122
;
_computing_structure_solution 'SUPERFLIP, J. Appl. Cryst. (2007) 40, 786-790'
_diffrn_ambient_temperature 180.00(10)
_diffrn_detector_area_resol_mean 10.3914
_diffrn_measured_fraction_theta_full 0.9886
_diffrn_measured_fraction_theta_max 0.8383
_diffrn_measurement_details
;
  1 omega  -20.00   56.00   1.0000  130.0000
omega____ theta____ kappa____ phi______ frames
    -       13.8167  -99.0000  150.0000 76

  2 omega  -11.00   84.00   1.0000  130.0000
omega____ theta____ kappa____ phi______ frames
    -       13.8167   57.0000   30.0000 95

  3 omega  -55.00   40.00   1.0000  130.0000
omega____ theta____ kappa____ phi______ frames
    -       13.8167  -57.0000 -120.0000 95
;
_diffrn_measurement_device_type 'SuperNova, Dual, Cu at zero, Atlas'
_diffrn_measurement_method '\w scans'
_diffrn_orient_matrix_UB_11 -0.0278394000
_diffrn_orient_matrix_UB_12 0.0808467000
_diffrn_orient_matrix_UB_13 0.0048480000
_diffrn_orient_matrix_UB_21 -0.0861694000
_diffrn_orient_matrix_UB_22 -0.0074604000
_diffrn_orient_matrix_UB_23 -0.0174291000
_diffrn_orient_matrix_UB_31 -0.0338315000
_diffrn_orient_matrix_UB_32 -0.0280521000
_diffrn_orient_matrix_UB_33 0.0400111000
_diffrn_radiation_monochromator mirror
_diffrn_radiation_type 'Mo K\a'
_diffrn_radiation_wavelength 0.7107
_diffrn_reflns_av_R_equivalents 0.0149
_diffrn_reflns_av_unetI/netI 0.0317
_diffrn_reflns_limit_h_max 9
_diffrn_reflns_limit_h_min -9
_diffrn_reflns_limit_k_max 8
_diffrn_reflns_limit_k_min -10
_diffrn_reflns_limit_l_max 20
_diffrn_reflns_limit_l_min -20
_diffrn_reflns_number 6115
_diffrn_reflns_theta_full 26.02
_diffrn_reflns_theta_max 26.02
_diffrn_reflns_theta_min 3.65
_diffrn_source 'SuperNova (Mo) X-ray Source'
_exptl_absorpt_coefficient_mu 0.097
_exptl_absorpt_correction_T_max 1.00000
_exptl_absorpt_correction_T_min 0.80431
_exptl_absorpt_correction_type multi-scan
_exptl_absorpt_process_details
;
CrysAlisPro, Agilent Technologies,
Version 1.171.36.24 (release 03-12-2012 CrysAlis171 .NET)
(compiled Dec  3 2012,18:21:49)
Empirical absorption correction using spherical harmonics,
 implemented in SCALE3 ABSPACK scaling algorithm.
;
_exptl_crystal_colour 'light yellow'
_exptl_crystal_density_diffrn 1.417
_exptl_crystal_density_method 'not measured'
_exptl_crystal_description needle
_exptl_crystal_F_000 444
_exptl_crystal_recrystallization_method 'Re-crystallisation from solvent: CHCl3'
_exptl_crystal_size_max 0.1
_exptl_crystal_size_mid 0.05
_exptl_crystal_size_min 0.05
_refine_diff_density_max 0.574
_refine_diff_density_min -0.269
_refine_diff_density_rms 0.047
_refine_ls_extinction_method none
_refine_ls_goodness_of_fit_ref 1.032
_refine_ls_hydrogen_treatment mixed
_refine_ls_matrix_type full
_refine_ls_number_parameters 293
_refine_ls_number_reflns 3899
_refine_ls_number_restraints 0
_refine_ls_restrained_S_all 1.032
_refine_ls_R_factor_all 0.0670
_refine_ls_R_factor_gt 0.0509
_refine_ls_shift/su_max 0.000
_refine_ls_shift/su_mean 0.000
_refine_ls_structure_factor_coef Fsqd
_refine_ls_weighting_details 'calc w=1/[\s^2^(Fo^2^)+(0.0571P)^2^+0.6631P] where P=(Fo^2^+2Fc^2^)/3'
_refine_ls_weighting_scheme calc
_refine_ls_wR_factor_gt 0.1253
_refine_ls_wR_factor_ref 0.1363
_reflns_number_gt 3041
_reflns_number_total 3899
_reflns_threshold_expression >2sigma(I)
_cod_data_source_file c5cc04860e2.cif
_cod_data_source_block zoulin
_cod_database_code 7117624
_chemical_oxdiff_formula C24H18O4N2
_reflns_odcompleteness_completeness 98.86
_reflns_odcompleteness_iscentric 1
_reflns_odcompleteness_theta 27.42
_olex2_refinement_description
;
1. Fixed Uiso
 At 1.2 times of:
  H6 of C6, H9 of C9, H22 of C22, H16 of C16, H25 of C25, H26 of C26, H12 of
  C12, H13 of C13
 At 1.5 times of:
  {H11a,H11b,H11c} of C11, {H10a,H10b,H10c} of C10, {H23a,H23b,H23c} of C23,
  {H24a,H24b,H24c} of C24
2.a Ternary CH refined with riding coordinates:
 C9(H9), C22(H22)
2.b Aromatic/amide H refined with riding coordinates:
 C6(H6), C12(H12), C13(H13), C16(H16), C25(H25), C26(H26)
2.c Idealised Me refined as rotating group:
 C10(H10a,H10b,H10c), C11(H11a,H11b,H11c), C23(H23a,H23b,H23c), C24(H24a,H24b,
 H24c)
;

loop_
_space_group_symop_id
_space_group_symop_operation_xyz
1 'x, y, z'
2 '-x, -y, -z'

loop_
_atom_site_label
_atom_site_type_symbol
_atom_site_fract_x
_atom_site_fract_y
_atom_site_fract_z
_atom_site_U_iso_or_equiv
_atom_site_adp_type
_atom_site_occupancy
_atom_site_symmetry_multiplicity
_atom_site_calc_flag
_atom_site_refinement_flags
C1 C 0.2166(3) 0.1203(2) 0.20386(12) 0.0244(4) Uani 1 1 d .
C2 C 0.1646(2) 0.2786(2) 0.15095(12) 0.0207(4) Uani 1 1 d .
C3 C 0.0953(2) 0.3127(2) 0.07052(11) 0.0196(4) Uani 1 1 d .
C4 C 0.0393(2) 0.4786(2) 0.04030(11) 0.0183(4) Uani 1 1 d .
C5 C 0.0586(2) 0.6012(2) 0.09014(11) 0.0198(4) Uani 1 1 d .
C6 C 0.1399(2) 0.5606(2) 0.16877(12) 0.0216(4) Uani 1 1 d .
H6 H 0.1603 0.6416 0.2014 0.026 Uiso 1 1 calc R
C7 C 0.1891(2) 0.3997(2) 0.19702(11) 0.0213(4) Uani 1 1 d .
C8 C 0.2683(3) 0.3231(2) 0.27897(12) 0.0252(4) Uani 1 1 d .
C9 C 0.3303(3) 0.0317(2) 0.35023(13) 0.0316(5) Uani 1 1 d .
H9 H 0.3365 -0.0760 0.3311 0.038 Uiso 1 1 calc R
C10 C 0.1827(3) 0.0322(3) 0.41581(15) 0.0441(6) Uani 1 1 d .
H10A H 0.1758 0.1355 0.4368 0.066 Uiso 1 1 calc R
H10B H 0.2120 -0.0567 0.4615 0.066 Uiso 1 1 calc R
H10C H 0.0651 0.0180 0.3914 0.066 Uiso 1 1 calc R
C11 C 0.5171(3) 0.0539(3) 0.38282(14) 0.0375(5) Uani 1 1 d .
H11A H 0.6055 0.0584 0.3375 0.056 Uiso 1 1 calc R
H11B H 0.5539 -0.0373 0.4262 0.056 Uiso 1 1 calc R
H11C H 0.5126 0.1551 0.4058 0.056 Uiso 1 1 calc R
C12 C 0.0790(2) 0.1939(2) 0.01790(12) 0.0219(4) Uani 1 1 d .
H12 H 0.1203 0.0842 0.0370 0.026 Uiso 1 1 calc R
C13 C -0.0056(2) 0.7648(2) 0.05861(12) 0.0221(4) Uani 1 1 d .
H13 H 0.0037 0.8462 0.0923 0.027 Uiso 1 1 calc R
C14 C 0.7662(3) 0.4379(3) 0.28116(13) 0.0341(5) Uani 1 1 d .
C15 C 0.6893(3) 0.4297(3) 0.19752(13) 0.0290(5) Uani 1 1 d .
C16 C 0.6783(3) 0.2986(3) 0.15725(13) 0.0292(5) Uani 1 1 d .
H16 H 0.7203 0.1926 0.1829 0.035 Uiso 1 1 calc R
C17 C 0.6033(2) 0.3260(2) 0.07732(12) 0.0248(4) Uani 1 1 d .
C18 C 0.5380(2) 0.4868(2) 0.04045(12) 0.0223(4) Uani 1 1 d .
C19 C 0.5482(2) 0.6195(2) 0.08421(12) 0.0244(4) Uani 1 1 d .
C20 C 0.6277(3) 0.5855(3) 0.16268(13) 0.0276(4) Uani 1 1 d .
C21 C 0.6647(3) 0.6978(3) 0.22260(14) 0.0330(5) Uani 1 1 d .
C22 C 0.7848(3) 0.6628(3) 0.36790(14) 0.0415(6) Uani 1 1 d .
H22 H 0.7507 0.7821 0.3568 0.050 Uiso 1 1 calc R
C23 C 0.6621(4) 0.5916(4) 0.43648(15) 0.0515(7) Uani 1 1 d .
H23A H 0.5346 0.6148 0.4189 0.077 Uiso 1 1 calc R
H23B H 0.6818 0.6397 0.4861 0.077 Uiso 1 1 calc R
H23C H 0.6906 0.4741 0.4489 0.077 Uiso 1 1 calc R
C24 C 0.9825(4) 0.6411(4) 0.38889(18) 0.0545(7) Uani 1 1 d .
H24A H 1.0218 0.5252 0.3997 0.082 Uiso 1 1 calc R
H24B H 1.0037 0.6893 0.4383 0.082 Uiso 1 1 calc R
H24C H 1.0522 0.6943 0.3425 0.082 Uiso 1 1 calc R
C25 C 0.4771(3) 0.7776(2) 0.04702(14) 0.0284(5) Uani 1 1 d .
H25 H 0.4799 0.8657 0.0768 0.034 Uiso 1 1 calc R
C26 C 0.4057(3) 0.8028(2) -0.03035(13) 0.0273(5) Uani 1 1 d .
H26 H 0.3603 0.9091 -0.0540 0.033 Uiso 1 1 calc R
N1 N 0.2795(2) 0.15677(19) 0.27841(10) 0.0267(4) Uani 1 1 d .
N2 N 0.7452(2) 0.5983(2) 0.29112(11) 0.0354(4) Uani 1 1 d .
O1 O 0.2045(2) -0.01534(16) 0.18899(9) 0.0334(4) Uani 1 1 d .
O2 O 0.3155(2) 0.38953(17) 0.33478(9) 0.0334(4) Uani 1 1 d .
O3 O 0.8361(2) 0.3257(2) 0.32959(10) 0.0441(4) Uani 1 1 d .
O4 O 0.6377(2) 0.8430(2) 0.21434(11) 0.0439(4) Uani 1 1 d .

loop_
_atom_site_aniso_label
_atom_site_aniso_U_11
_atom_site_aniso_U_22
_atom_site_aniso_U_33
_atom_site_aniso_U_23
_atom_site_aniso_U_13
_atom_site_aniso_U_12
C1 0.0244(10) 0.0267(10) 0.0210(10) -0.0018(8) -0.0024(8) -0.0002(8)
C2 0.0169(9) 0.0239(9) 0.0209(10) -0.0017(7) 0.0011(7) -0.0019(7)
C3 0.0162(8) 0.0226(9) 0.0200(9) -0.0027(7) 0.0011(7) -0.0037(7)
C4 0.0141(8) 0.0226(9) 0.0182(9) -0.0024(7) 0.0013(7) -0.0029(7)
C5 0.0172(9) 0.0226(9) 0.0196(9) -0.0030(7) 0.0016(7) -0.0040(7)
C6 0.0205(9) 0.0250(9) 0.0199(9) -0.0046(7) 0.0004(7) -0.0036(7)
C7 0.0186(9) 0.0264(10) 0.0188(9) -0.0029(8) -0.0006(7) -0.0016(7)
C8 0.0250(10) 0.0282(10) 0.0214(10) -0.0023(8) -0.0019(8) 0.0023(8)
C9 0.0454(13) 0.0255(10) 0.0215(10) 0.0015(8) -0.0075(9) 0.0025(9)
C10 0.0485(14) 0.0476(14) 0.0321(13) 0.0072(11) -0.0012(11) -0.0061(11)
C11 0.0423(13) 0.0375(12) 0.0288(12) 0.0017(9) -0.0107(10) 0.0086(10)
C12 0.0220(9) 0.0188(9) 0.0244(10) -0.0017(7) 0.0002(8) -0.0020(7)
C13 0.0241(9) 0.0203(9) 0.0230(10) -0.0054(8) 0.0009(8) -0.0044(7)
C14 0.0240(10) 0.0505(13) 0.0250(11) 0.0035(10) -0.0005(8) -0.0042(9)
C15 0.0202(9) 0.0415(12) 0.0256(11) -0.0044(9) 0.0024(8) -0.0056(9)
C16 0.0205(9) 0.0331(11) 0.0310(11) 0.0040(9) 0.0015(8) -0.0013(8)
C17 0.0168(9) 0.0291(10) 0.0279(11) -0.0012(8) 0.0021(8) -0.0045(8)
C18 0.0157(9) 0.0271(10) 0.0242(10) -0.0037(8) 0.0031(7) -0.0039(7)
C19 0.0190(9) 0.0290(10) 0.0258(10) -0.0049(8) 0.0035(8) -0.0049(8)
C20 0.0193(9) 0.0379(11) 0.0267(11) -0.0074(9) 0.0039(8) -0.0052(8)
C21 0.0238(10) 0.0457(13) 0.0299(12) -0.0069(10) 0.0005(8) -0.0040(9)
C22 0.0443(13) 0.0524(14) 0.0306(12) -0.0153(11) -0.0033(10) -0.0020(11)
C23 0.0572(16) 0.0684(18) 0.0317(13) -0.0138(12) 0.0068(12) -0.0106(14)
C24 0.0502(15) 0.0747(19) 0.0466(16) -0.0309(14) -0.0048(12) -0.0105(14)
C25 0.0235(10) 0.0259(10) 0.0374(12) -0.0087(9) 0.0043(9) -0.0047(8)
C26 0.0219(10) 0.0223(9) 0.0365(12) -0.0011(8) 0.0029(8) -0.0020(8)
N1 0.0337(9) 0.0250(8) 0.0196(8) 0.0001(7) -0.0078(7) 0.0026(7)
N2 0.0355(10) 0.0447(11) 0.0277(10) -0.0109(8) -0.0010(8) -0.0040(8)
O1 0.0465(9) 0.0238(7) 0.0290(8) -0.0029(6) -0.0103(7) 0.0006(6)
O2 0.0430(9) 0.0320(8) 0.0256(8) -0.0080(6) -0.0115(7) 0.0033(7)
O3 0.0438(10) 0.0512(10) 0.0345(9) 0.0023(8) -0.0079(7) -0.0042(8)
O4 0.0497(10) 0.0397(9) 0.0457(10) -0.0193(8) -0.0081(8) 0.0020(8)

loop_
_atom_type_symbol
_atom_type_description
_atom_type_scat_dispersion_real
_atom_type_scat_dispersion_imag
_atom_type_scat_source
C C 0.0033 0.0016 'International Tables Vol C Tables 4.2.6.8 and 6.1.1.4'
H H 0.0000 0.0000 'International Tables Vol C Tables 4.2.6.8 and 6.1.1.4'
N N 0.0061 0.0033 'International Tables Vol C Tables 4.2.6.8 and 6.1.1.4'
O O 0.0106 0.0060 'International Tables Vol C Tables 4.2.6.8 and 6.1.1.4'

loop_
_geom_angle_atom_site_label_1
_geom_angle_atom_site_label_2
_geom_angle_atom_site_label_3
_geom_angle
_geom_angle_site_symmetry_1
_geom_angle_site_symmetry_3
N1 C1 C2 106.19(16) . .
O1 C1 C2 128.96(18) . .
O1 C1 N1 124.83(18) . .
C3 C2 C1 130.28(17) . .
C7 C2 C1 107.86(16) . .
C7 C2 C3 121.81(17) . .
C2 C3 C4 116.40(17) . .
C2 C3 C12 124.28(17) . .
C4 C3 C12 119.32(17) . .
C4 C4 C3 119.4(2) 2_565 .
C4 C4 C5 119.7(2) 2_565 .
C5 C4 C3 120.91(16) . .
C4 C5 C13 119.00(17) . .
C6 C5 C4 120.01(16) . .
C6 C5 C13 120.99(17) . .
C5 C6 H6 121.1 . .
C7 C6 C5 117.81(18) . .
C7 C6 H6 121.1 . .
C2 C7 C8 108.29(16) . .
C6 C7 C2 122.88(17) . .
C6 C7 C8 128.80(18) . .
N1 C8 C7 105.81(16) . .
O2 C8 C7 127.97(18) . .
O2 C8 N1 126.22(18) . .
C10 C9 H9 107.7 . .
C11 C9 H9 107.7 . .
C11 C9 C10 112.88(19) . .
N1 C9 H9 107.7 . .
N1 C9 C10 109.69(18) . .
N1 C9 C11 110.95(17) . .
C9 C10 H10A 109.5 . .
C9 C10 H10B 109.5 . .
C9 C10 H10C 109.5 . .
H10A C10 H10B 109.5 . .
H10A C10 H10C 109.5 . .
H10B C10 H10C 109.5 . .
C9 C11 H11A 109.5 . .
C9 C11 H11B 109.5 . .
C9 C11 H11C 109.5 . .
H11A C11 H11B 109.5 . .
H11A C11 H11C 109.5 . .
H11B C11 H11C 109.5 . .
C3 C12 H12 119.5 . .
C13 C12 C3 120.97(17) 2_565 .
C13 C12 H12 119.5 2_565 .
C5 C13 H13 119.2 . .
C12 C13 C5 121.54(17) 2_565 .
C12 C13 H13 119.2 2_565 .
N2 C14 C15 106.36(18) . .
O3 C14 C15 126.6(2) . .
O3 C14 N2 127.0(2) . .
C16 C15 C14 129.9(2) . .
C16 C15 C20 122.68(19) . .
C20 C15 C14 107.40(19) . .
C15 C16 H16 120.9 . .
C15 C16 C17 118.14(18) . .
C17 C16 H16 120.9 . .
C16 C17 C18 119.86(19) . .
C16 C17 C26 121.36(18) . 2_665
C26 C17 C18 118.76(18) 2_665 .
C18 C18 C17 119.4(2) 2_665 .
C18 C18 C19 119.9(2) 2_665 .
C19 C18 C17 120.70(18) . .
C18 C19 C25 119.53(18) . .
C20 C19 C18 116.87(18) . .
C20 C19 C25 123.59(19) . .
C15 C20 C19 121.71(19) . .
C15 C20 C21 108.40(18) . .
C19 C20 C21 129.89(19) . .
N2 C21 C20 105.13(19) . .
O4 C21 C20 129.0(2) . .
O4 C21 N2 125.8(2) . .
C23 C22 H22 107.0 . .
C24 C22 H22 107.0 . .
C24 C22 C23 114.4(2) . .
N2 C22 H22 107.0 . .
N2 C22 C23 109.2(2) . .
N2 C22 C24 112.0(2) . .
C22 C23 H23A 109.5 . .
C22 C23 H23B 109.5 . .
C22 C23 H23C 109.5 . .
H23A C23 H23B 109.5 . .
H23A C23 H23C 109.5 . .
H23B C23 H23C 109.5 . .
C22 C24 H24A 109.5 . .
C22 C24 H24B 109.5 . .
C22 C24 H24C 109.5 . .
H24A C24 H24B 109.5 . .
H24A C24 H24C 109.5 . .
H24B C24 H24C 109.5 . .
C19 C25 H25 119.7 . .
C26 C25 C19 120.54(19) . .
C26 C25 H25 119.7 . .
C17 C26 H26 119.1 2_665 .
C25 C26 C17 121.83(18) . 2_665
C25 C26 H26 119.1 . .
C1 N1 C9 122.93(16) . .
C8 N1 C1 111.74(16) . .
C8 N1 C9 124.95(17) . .
C14 N2 C21 112.70(18) . .
C14 N2 C22 125.73(19) . .
C21 N2 C22 121.32(19) . .

loop_
_geom_bond_atom_site_label_1
_geom_bond_atom_site_label_2
_geom_bond_distance
_geom_bond_site_symmetry_2
C1 C2 1.489(3) .
C1 N1 1.396(3) .
C1 O1 1.212(2) .
C2 C3 1.394(3) .
C2 C7 1.382(3) .
C3 C4 1.430(3) .
C3 C12 1.430(3) .
C4 C4 1.426(4) 2_565
C4 C5 1.427(3) .
C5 C6 1.404(3) .
C5 C13 1.431(3) .
C6 H6 0.9500 .
C6 C7 1.377(3) .
C7 C8 1.494(3) .
C8 N1 1.393(3) .
C8 O2 1.210(2) .
C9 H9 1.0000 .
C9 C10 1.520(3) .
C9 C11 1.515(3) .
C9 N1 1.475(2) .
C10 H10A 0.9800 .
C10 H10B 0.9800 .
C10 H10C 0.9800 .
C11 H11A 0.9800 .
C11 H11B 0.9800 .
C11 H11C 0.9800 .
C12 H12 0.9500 .
C12 C13 1.351(3) 2_565
C13 C12 1.351(3) 2_565
C13 H13 0.9500 .
C14 C15 1.500(3) .
C14 N2 1.378(3) .
C14 O3 1.213(3) .
C15 C16 1.377(3) .
C15 C20 1.383(3) .
C16 H16 0.9500 .
C16 C17 1.402(3) .
C17 C18 1.435(3) .
C17 C26 1.428(3) 2_665
C18 C18 1.419(4) 2_665
C18 C19 1.423(3) .
C19 C20 1.394(3) .
C19 C25 1.429(3) .
C20 C21 1.505(3) .
C21 N2 1.393(3) .
C21 O4 1.205(3) .
C22 H22 1.0000 .
C22 C23 1.511(3) .
C22 C24 1.489(4) .
C22 N2 1.485(3) .
C23 H23A 0.9800 .
C23 H23B 0.9800 .
C23 H23C 0.9800 .
C24 H24A 0.9800 .
C24 H24B 0.9800 .
C24 H24C 0.9800 .
C25 H25 0.9500 .
C25 C26 1.354(3) .
C26 C17 1.428(3) 2_665
C26 H26 0.9500 .
